data_2209828
loop_
_publ_author_name
'Fang-Fang Jian'
'Rui-Rui Zhuang'
'Ke-Fei Wang'
'Pu-Su Zhao'
'Hai-Lian Xiao'

_publ_section_title
;
 Acetone (2-nitrophenyl)hydrazone
;
_journal_coeditor_code EZ2009
_journal_issue 8
_journal_name_full 'Acta Crystallographica Section E'
_journal_page_first o3198
_journal_page_last o3199
_journal_paper_doi 10.1107/S1600536806025074
_journal_volume 62
_journal_year 2006
_chemical_formula_iupac 'C9 H11 N3 O2'
_chemical_formula_moiety 'C9 H11 N3 O2'
_chemical_formula_sum 'C9 H11 N3 O2'
_chemical_formula_weight 193.21
_chemical_name_systematic
;
Acetone (2-nitrophenyl)hydrazone
;
_space_group_IT_number 14
_symmetry_cell_setting monoclinic
_symmetry_space_group_name_Hall '-P 2ybc'
_symmetry_space_group_name_H-M 'P 1 21/c 1'
_atom_sites_solution_hydrogens geom
_atom_sites_solution_primary direct
_atom_sites_solution_secondary difmap
_audit_creation_method SHELXL97
_cell_angle_alpha 90.00
_cell_angle_beta 112.96(3)
_cell_angle_gamma 90.00
_cell_formula_units_Z 4
_cell_length_a 8.5080(17)
_cell_length_b 15.479(3)
_cell_length_c 8.1420(16)
_cell_measurement_reflns_used 25
_cell_measurement_temperature 295(2)
_cell_measurement_theta_max 14
_cell_measurement_theta_min 4
_cell_volume 987.3(4)
_computing_cell_refinement 'CAD-4 Software'
_computing_data_collection 'CAD-4 Software (Enraf--Nonius, 1989)'
_computing_data_reduction 'NRCVAX (Gabe <i>et al.</i>,  1989)'
_computing_molecular_graphics 'SHELXTL/PC (Sheldrick, 1990)'
_computing_publication_material 'WinGX (Farrugia, 1999)'
_computing_structure_refinement 'SHELXL97 (Sheldrick, 1997)'
_computing_structure_solution 'SHELXS97 (Sheldrick, 1997)'
_diffrn_ambient_temperature 295(2)
_diffrn_measured_fraction_theta_full 0.984
_diffrn_measured_fraction_theta_max 0.984
_diffrn_measurement_device_type 'Enraf--Nonius CAD-4'
_diffrn_measurement_method \w
_diffrn_radiation_monochromator graphite
_diffrn_radiation_source 'fine-focus sealed tube'
_diffrn_radiation_type MoK\a
_diffrn_radiation_wavelength 0.71073
_diffrn_reflns_av_R_equivalents 0.0192
_diffrn_reflns_av_sigmaI/netI 0.0258
_diffrn_reflns_limit_h_max 10
_diffrn_reflns_limit_h_min -9
_diffrn_reflns_limit_k_max 0
_diffrn_reflns_limit_k_min -18
_diffrn_reflns_limit_l_max 0
_diffrn_reflns_limit_l_min -9
_diffrn_reflns_number 2257
_diffrn_reflns_theta_full 26.9
_diffrn_reflns_theta_max 26.95
_diffrn_reflns_theta_min 2.60
_diffrn_standards_decay_% 0
_diffrn_standards_interval_count 100
_diffrn_standards_number 3
_exptl_absorpt_coefficient_mu 0.095
_exptl_absorpt_correction_type none
_exptl_crystal_colour red
_exptl_crystal_density_diffrn 1.300
_exptl_crystal_density_method 'not measured'
_exptl_crystal_description block
_exptl_crystal_F_000 408
_exptl_crystal_size_max 0.25
_exptl_crystal_size_mid 0.20
_exptl_crystal_size_min 0.18
_refine_diff_density_max 0.184
_refine_diff_density_min -0.154
_refine_ls_extinction_coef 0.022(5)
_refine_ls_extinction_expression Fc^*^=kFc[1+0.001xFc^2^\l^3^/sin(2\q)]^-1/4^
_refine_ls_extinction_method 'SHELXL97 (Sheldrick, 1997)'
_refine_ls_goodness_of_fit_ref 1.03
_refine_ls_hydrogen_treatment constr
_refine_ls_matrix_type full
_refine_ls_number_parameters 130
_refine_ls_number_reflns 2111
_refine_ls_number_restraints 0
_refine_ls_restrained_S_all 1.03
_refine_ls_R_factor_all 0.093
_refine_ls_R_factor_gt 0.048
_refine_ls_shift/su_max 0.000
_refine_ls_shift/su_mean 0.000
_refine_ls_structure_factor_coef Fsqd
_refine_ls_weighting_details 'calc w = 1/[\s^2^(Fo^2^)+(0.0857P)^2^+0.0868P] where P=(Fo^2^+2Fc^2^)/3'
_refine_ls_weighting_scheme calc
_refine_ls_wR_factor_gt 0.134
_refine_ls_wR_factor_ref 0.160
_reflns_number_gt 1244
_reflns_number_total 2111
_reflns_threshold_expression I>2\s(I)
_cod_data_source_file ez2009.cif
_cod_data_source_block I
_cod_original_sg_symbol_H-M 'P 21/c'
_cod_database_code 2209828
_cod_database_fobs_code 2209828

loop_
_symmetry_equiv_pos_as_xyz
'x, y, z'
'-x, y+1/2, -z+1/2'
'-x, -y, -z'
'x, -y-1/2, z-1/2'

loop_
_atom_site_type_symbol
_atom_site_label
_atom_site_fract_x
_atom_site_fract_y
_atom_site_fract_z
_atom_site_U_iso_or_equiv
_atom_site_adp_type
_atom_site_calc_flag
_atom_site_refinement_flags
_atom_site_occupancy
O O1 0.3849(2) 0.17799(11) 0.1594(2) 0.0889(5) Uani d . 1
O O2 0.5530(2) 0.09039(12) 0.3575(2) 0.0881(5) Uani d . 1
N N1 0.5059(2) 0.12668(11) 0.2101(2) 0.0681(5) Uani d . 1
N N2 0.76540(19) -0.00839(11) 0.2807(2) 0.0640(5) Uani d . 1
H H2A 0.7268 0.0022 0.3618 0.077 Uiso calc R 1
N N3 0.8774(2) -0.07660(11) 0.3015(2) 0.0657(5) Uani d . 1
C C1 0.5935(2) 0.10844(12) 0.0931(2) 0.0583(5) Uani d . 1
C C2 0.5482(2) 0.15828(13) -0.0621(3) 0.0671(6) Uani d . 1
H H2B 0.4665 0.2015 -0.0847 0.081 Uiso calc R 1
C C3 0.6228(3) 0.14391(15) -0.1803(3) 0.0729(6) Uani d . 1
H H3B 0.5941 0.1778 -0.2823 0.088 Uiso calc R 1
C C4 0.7420(3) 0.07826(15) -0.1468(3) 0.0739(6) Uani d . 1
H H4A 0.7921 0.0681 -0.2281 0.089 Uiso calc R 1
C C5 0.7879(3) 0.02790(14) 0.0032(3) 0.0661(5) Uani d . 1
H H5A 0.8673 -0.0161 0.0209 0.079 Uiso calc R 1
C C6 0.7166(2) 0.04180(12) 0.1314(2) 0.0559(5) Uani d . 1
C C7 0.9043(2) -0.12657(13) 0.4352(3) 0.0643(5) Uani d . 1
C C8 0.8259(3) -0.11777(17) 0.5698(3) 0.0849(7) Uani d . 1
H H8A 0.7070 -0.1038 0.5102 0.127 Uiso calc R 1
H H8B 0.8827 -0.0726 0.6524 0.127 Uiso calc R 1
H H8C 0.8376 -0.1712 0.6332 0.127 Uiso calc R 1
C C9 1.0256(3) -0.20019(16) 0.4600(3) 0.0865(7) Uani d . 1
H H9A 1.0654 -0.2003 0.3646 0.130 Uiso calc R 1
H H9B 0.9683 -0.2537 0.4593 0.130 Uiso calc R 1
H H9C 1.1211 -0.1938 0.5718 0.130 Uiso calc R 1

loop_
_atom_site_aniso_label
_atom_site_aniso_U_11
_atom_site_aniso_U_22
_atom_site_aniso_U_33
_atom_site_aniso_U_12
_atom_site_aniso_U_13
_atom_site_aniso_U_23
O1 0.0780(10) 0.0906(11) 0.1087(13) 0.0138(9) 0.0479(9) -0.0032(9)
O2 0.0876(11) 0.1120(13) 0.0803(11) 0.0146(9) 0.0497(9) 0.0049(9)
N1 0.0586(10) 0.0744(11) 0.0765(12) -0.0061(9) 0.0321(9) -0.0120(9)
N2 0.0599(9) 0.0751(11) 0.0638(10) 0.0031(8) 0.0314(8) 0.0010(8)
N3 0.0590(9) 0.0732(11) 0.0683(10) 0.0007(8) 0.0284(8) -0.0025(9)
C1 0.0505(10) 0.0649(12) 0.0602(11) -0.0102(9) 0.0223(9) -0.0116(9)
C2 0.0594(11) 0.0668(13) 0.0701(13) -0.0039(9) 0.0196(10) -0.0054(10)
C3 0.0793(13) 0.0765(13) 0.0623(12) -0.0057(11) 0.0269(11) 0.0002(10)
C4 0.0816(14) 0.0823(15) 0.0687(13) -0.0067(12) 0.0411(11) -0.0065(11)
C5 0.0628(11) 0.0743(13) 0.0681(12) -0.0033(10) 0.0332(9) -0.0062(10)
C6 0.0469(9) 0.0626(11) 0.0581(11) -0.0115(8) 0.0204(8) -0.0075(9)
C7 0.0560(11) 0.0727(13) 0.0621(11) -0.0080(9) 0.0207(9) -0.0041(10)
C8 0.0821(15) 0.1036(19) 0.0744(14) 0.0074(13) 0.0364(12) 0.0127(13)
C9 0.0852(15) 0.0823(15) 0.0904(16) 0.0096(13) 0.0325(13) 0.0020(13)

loop_
_atom_type_symbol
_atom_type_description
_atom_type_scat_dispersion_real
_atom_type_scat_dispersion_imag
_atom_type_scat_source
C C 0.0033 0.0016 'International Tables Vol C Tables 4.2.6.8 and 6.1.1.4'
H H 0.0000 0.0000 'International Tables Vol C Tables 4.2.6.8 and 6.1.1.4'
N N 0.0061 0.0033 'International Tables Vol C Tables 4.2.6.8 and 6.1.1.4'
O O 0.0106 0.0060 'International Tables Vol C Tables 4.2.6.8 and 6.1.1.4'

loop_
_geom_angle_atom_site_label_1
_geom_angle_atom_site_label_2
_geom_angle_atom_site_label_3
_geom_angle
O1 N1 O2 121.74(17)
O1 N1 C1 118.74(18)
O2 N1 C1 119.52(17)
C6 N2 N3 119.88(15)
C6 N2 H2A 120.1
N3 N2 H2A 120.1
C7 N3 N2 116.75(16)
C2 C1 C6 121.32(17)
C2 C1 N1 117.08(18)
C6 C1 N1 121.58(17)
C3 C2 C1 120.5(2)
C3 C2 H2B 119.7
C1 C2 H2B 119.7
C2 C3 C4 119.2(2)
C2 C3 H3B 120.4
C4 C3 H3B 120.4
C5 C4 C3 121.6(2)
C5 C4 H4A 119.2
C3 C4 H4A 119.2
C4 C5 C6 121.1(2)
C4 C5 H5A 119.5
C6 C5 H5A 119.5
N2 C6 C5 120.17(18)
N2 C6 C1 123.59(16)
C5 C6 C1 116.23(17)
N3 C7 C8 125.78(19)
N3 C7 C9 117.37(19)
C8 C7 C9 116.85(19)
C7 C8 H8A 109.5
C7 C8 H8B 109.5
H8A C8 H8B 109.5
C7 C8 H8C 109.5
H8A C8 H8C 109.5
H8B C8 H8C 109.5
C7 C9 H9A 109.5
C7 C9 H9B 109.5
H9A C9 H9B 109.5
C7 C9 H9C 109.5
H9A C9 H9C 109.5
H9B C9 H9C 109.5

loop_
_geom_bond_atom_site_label_1
_geom_bond_atom_site_label_2
_geom_bond_distance
_geom_bond_publ_flag
O1 N1 1.237(2) ?
O2 N1 1.241(2) ?
N1 C1 1.448(2) ?
N2 C6 1.363(2) yes
N2 N3 1.388(2) yes
N2 H2A 0.8600 ?
N3 C7 1.281(2) yes
C1 C2 1.401(3) ?
C1 C6 1.416(3) ?
C2 C3 1.362(3) ?
C2 H2B 0.9300 ?
C3 C4 1.385(3) ?
C3 H3B 0.9300 ?
C4 C5 1.371(3) ?
C4 H4A 0.9300 ?
C5 C6 1.414(3) ?
C5 H5A 0.9300 ?
C7 C8 1.495(3) ?
C7 C9 1.497(3) ?
C8 H8A 0.9600 ?
C8 H8B 0.9600 ?
C8 H8C 0.9600 ?
C9 H9A 0.9600 ?
C9 H9B 0.9600 ?
C9 H9C 0.9600 ?

loop_
_geom_hbond_atom_site_label_D
_geom_hbond_atom_site_label_H
_geom_hbond_atom_site_label_A
_geom_hbond_distance_DH
_geom_hbond_distance_HA
_geom_hbond_distance_DA
_geom_hbond_angle_DHA
_geom_hbond_publ_flag
N2 H2A O2 0.86 2.00 2.622(2) 128.1 yes
C5 H5A N3 0.93 2.44 2.767(3) 100.6 ?
C8 H8A N2 0.96 2.58 2.780(3) 91.9 ?

loop_
_geom_torsion_atom_site_label_1
_geom_torsion_atom_site_label_2
_geom_torsion_atom_site_label_3
_geom_torsion_atom_site_label_4
_geom_torsion
C6 N2 N3 C7 -172.99(16)
O1 N1 C1 C2 7.5(2)
O2 N1 C1 C2 -172.92(17)
O1 N1 C1 C6 -171.02(16)
O2 N1 C1 C6 8.6(3)
C6 C1 C2 C3 -0.3(3)
N1 C1 C2 C3 -178.84(17)
C1 C2 C3 C4 1.2(3)
C2 C3 C4 C5 -0.6(3)
C3 C4 C5 C6 -0.8(3)
N3 N2 C6 C5 -3.9(2)
N3 N2 C6 C1 175.14(16)
C4 C5 C6 N2 -179.28(18)
C4 C5 C6 C1 1.6(3)
C2 C1 C6 N2 179.88(16)
N1 C1 C6 N2 -1.7(3)
C2 C1 C6 C5 -1.0(3)
N1 C1 C6 C5 177.40(16)
N2 N3 C7 C8 0.0(3)
N2 N3 C7 C9 -179.69(17)

loop_
_cod_related_entry_id
_cod_related_entry_database
_cod_related_entry_code
1 ChemSpider 10511482
